data_7247614
loop_
_publ_author_name
'Chen, Yi-Sheng'
'Chiu, Siang-Yu'
'Li, Chia-Ying'
'Chen, Tsun-Ren'
'Chen, Jhy-Der'

_publ_section_title
;
 Ligand effect of cyclometallated iridium(iii) complexes on N-alkylation
 of amines in hydrogen borrowing reactions
;
_journal_issue 45
_journal_name_full 'RSC Advances'
_journal_page_first 31948
_journal_page_last 31961
_journal_paper_doi 10.1039/D3RA07184G
_journal_volume 13
_journal_year 2023
_chemical_formula_sum 'C47.25 H37.5 Cl3.5 Ir N2 O6 P'
_chemical_formula_weight 1076.54
_space_group_crystal_system triclinic
_space_group_IT_number 2
_space_group_name_Hall '-P 1'
_space_group_name_H-M_alt 'P -1'
_atom_sites_solution_hydrogens mixed
_audit_creation_method SHELXL-2017/1
_audit_update_record
;
2023-09-30 deposited with the CCDC.	2023-10-24 downloaded from the CCDC.
;
_cell_angle_alpha 103.2380(15)
_cell_angle_beta 90.1227(16)
_cell_angle_gamma 117.8150(14)
_cell_formula_units_Z 2
_cell_length_a 13.2859(8)
_cell_length_b 13.4065(8)
_cell_length_c 15.6834(10)
_cell_measurement_reflns_used 8725
_cell_measurement_temperature 296(2)
_cell_measurement_theta_max 27.48
_cell_measurement_theta_min 2.34
_cell_volume 2385.7(3)
_computing_cell_refinement 'Bruker SAINT'
_computing_data_collection 'Bruker APEX2'
_computing_data_reduction 'Bruker SAINT'
_computing_molecular_graphics 'Bruker SHELXTL'
_computing_publication_material 'Bruker SHELXTL'
_computing_structure_refinement 'SHELXL-2017/1 (Sheldrick, 2017)'
_computing_structure_solution 'SHELXS-97 (Sheldrick 2008)'
_diffrn_ambient_temperature 296(2)
_diffrn_measured_fraction_theta_full 0.999
_diffrn_measured_fraction_theta_max 0.999
_diffrn_measurement_device_type 'Bruker APEX-II CCD'
_diffrn_measurement_method '\f and \w scans'
_diffrn_radiation_type MoK\a
_diffrn_radiation_wavelength 0.71073
_diffrn_reflns_av_R_equivalents 0.1131
_diffrn_reflns_av_unetI/netI 0.1313
_diffrn_reflns_Laue_measured_fraction_full 0.999
_diffrn_reflns_Laue_measured_fraction_max 0.999
_diffrn_reflns_limit_h_max 16
_diffrn_reflns_limit_h_min -16
_diffrn_reflns_limit_k_max 16
_diffrn_reflns_limit_k_min -16
_diffrn_reflns_limit_l_max 19
_diffrn_reflns_limit_l_min -19
_diffrn_reflns_number 33139
_diffrn_reflns_point_group_measured_fraction_full 0.999
_diffrn_reflns_point_group_measured_fraction_max 0.999
_diffrn_reflns_theta_full 25.242
_diffrn_reflns_theta_max 26.000
_diffrn_reflns_theta_min 1.747
_exptl_absorpt_coefficient_mu 3.075
_exptl_absorpt_correction_T_max 0.7456
_exptl_absorpt_correction_T_min 0.4424
_exptl_absorpt_correction_type multi-scan
_exptl_absorpt_process_details 'SADABS V2008/1 (Bruker AXS, 2008)'
_exptl_crystal_colour yellow
_exptl_crystal_density_diffrn 1.499
_exptl_crystal_description plate
_exptl_crystal_F_000 1069
_exptl_crystal_size_max 0.300
_exptl_crystal_size_mid 0.100
_exptl_crystal_size_min 0.100
_refine_diff_density_max 1.770
_refine_diff_density_min -1.671
_refine_diff_density_rms 0.180
_refine_ls_extinction_method none
_refine_ls_goodness_of_fit_ref 1.005
_refine_ls_hydrogen_treatment constr
_refine_ls_matrix_type full
_refine_ls_number_parameters 550
_refine_ls_number_reflns 9373
_refine_ls_number_restraints 3
_refine_ls_restrained_S_all 1.005
_refine_ls_R_factor_all 0.1096
_refine_ls_R_factor_gt 0.0602
_refine_ls_shift/su_max 0.000
_refine_ls_shift/su_mean 0.000
_refine_ls_structure_factor_coef Fsqd
_refine_ls_weighting_details 'w=1/[\s^2^(Fo^2^)+(0.0755P)^2^] where P=(Fo^2^+2Fc^2^)/3'
_refine_ls_weighting_scheme calc
_refine_ls_wR_factor_gt 0.1364
_refine_ls_wR_factor_ref 0.1565
_reflns_Friedel_coverage 0.000
_reflns_number_gt 6125
_reflns_number_total 9373
_reflns_threshold_expression 'I > 2\s(I)'
_cod_data_source_file d3ra07184g2.cif
_cod_data_source_block 12687_0m
_cod_depositor_comments
;
The following automatic conversions were performed:

data item '_exptl_absorpt_correction_type' value 'multi_scan' was
changed to 'multi-scan' in accordance with the
/home/data/users/saulius/crontab/automatic-downloads/rss-feeds/RSC/lib/dictionaries/cif_core.dic
dictionary named 'cif_core.dic' version 2.4.2 last updated on
2011-04-26.

Automatic conversion script
Id: cif_fix_values 8170 2020-07-09 18:12:32Z antanas 
;
_cod_original_formula_sum 'C47.25 H37.50 Cl3.50 Ir N2 O6 P'
_cod_database_code 7247614
_shelx_shelxl_version_number 2017/1
_shelx_space_group_comment
; 
The symmetry employed for this shelxl refinement is uniquely defined 
by the following loop, which should always be used as a source of 
symmetry information in preference to the above space-group names. 
They are only intended as comments. 
;
_shelx_estimated_absorpt_t_min 0.459
_shelx_estimated_absorpt_t_max 0.748

loop_
_space_group_symop_operation_xyz
'x, y, z'
'-x, -y, -z'

loop_
_atom_site_label
_atom_site_type_symbol
_atom_site_fract_x
_atom_site_fract_y
_atom_site_fract_z
_atom_site_U_iso_or_equiv
_atom_site_adp_type
_atom_site_occupancy
_atom_site_site_symmetry_order
_atom_site_calc_flag
_atom_site_refinement_flags_posn
_atom_site_refinement_flags_adp
_atom_site_refinement_flags_occupancy
_atom_site_disorder_assembly
_atom_site_disorder_group
Ir Ir 0.69040(3) 0.91989(3) 0.76723(2) 0.02990(14) Uani 1 1 d . . . . .
Cl1 Cl 0.52793(19) 0.9320(2) 0.70122(15) 0.0393(6) Uani 1 1 d . . . . .
Cl2 Cl 0.5174(3) 0.8252(4) 0.3538(2) 0.0975(13) Uani 1 1 d . . . . .
Cl3 Cl 0.8799(3) 1.3686(3) 1.1086(2) 0.0741(9) Uani 1 1 d . . . . .
P P 0.81600(19) 1.1163(2) 0.75717(16) 0.0300(6) Uani 1 1 d . . . . .
O1 O 0.8313(6) 0.7762(6) 0.5767(4) 0.0465(18) Uani 1 1 d . . . . .
O2 O 0.5436(5) 0.8778(6) 0.9966(4) 0.0412(16) Uani 1 1 d . . . . .
O3 O 0.8580(7) 1.0872(10) 0.3739(5) 0.092(3) Uani 1 1 d . . . . .
O4 O 1.2978(6) 1.3600(8) 0.9435(6) 0.076(3) Uani 1 1 d . . . . .
O5 O 0.6406(7) 1.4579(7) 0.8615(5) 0.065(2) Uani 1 1 d . . . . .
N1 N 0.7265(6) 0.8541(6) 0.6473(5) 0.0315(18) Uani 1 1 d . . . . .
N2 N 0.6503(6) 0.9534(7) 0.8942(4) 0.0296(17) Uani 1 1 d . . . . .
C1 C 0.6947(8) 0.8280(8) 0.5568(6) 0.036(2) Uani 1 1 d . . . . .
C2 C 0.6181(8) 0.8416(9) 0.5090(6) 0.045(3) Uani 1 1 d . . . . .
H2A H 0.572075 0.871168 0.536502 0.054 Uiso 1 1 calc R U . . .
C3 C 0.6118(10) 0.8096(10) 0.4182(7) 0.054(3) Uani 1 1 d . . . . .
C4 C 0.6815(10) 0.7671(10) 0.3761(7) 0.062(3) Uani 1 1 d . . . . .
H4A H 0.676796 0.749789 0.314841 0.074 Uiso 1 1 calc R U . . .
C5 C 0.7558(10) 0.7505(9) 0.4225(7) 0.057(3) Uani 1 1 d . . . . .
H5A H 0.801071 0.720117 0.394888 0.068 Uiso 1 1 calc R U . . .
C6 C 0.7606(8) 0.7811(9) 0.5125(7) 0.046(3) Uani 1 1 d . . . . .
C7 C 0.8045(7) 0.8202(8) 0.6554(6) 0.032(2) Uani 1 1 d . . . . .
C8 C 0.8559(7) 0.8331(8) 0.7397(6) 0.036(2) Uani 1 1 d . . . . .
C9 C 0.9374(9) 0.7994(10) 0.7538(7) 0.051(3) Uani 1 1 d . . . . .
H9A H 0.964802 0.767181 0.706778 0.062 Uiso 1 1 calc R U . . .
C10 C 0.9762(9) 0.8156(10) 0.8400(8) 0.060(3) Uani 1 1 d . . . . .
H10A H 1.030998 0.794122 0.851458 0.072 Uiso 1 1 calc R U . . .
C11 C 0.9347(8) 0.8636(9) 0.9103(7) 0.051(3) Uani 1 1 d . . . . .
H11A H 0.958950 0.870157 0.967970 0.061 Uiso 1 1 calc R U . . .
C12 C 0.8580(8) 0.9011(9) 0.8946(6) 0.043(2) Uani 1 1 d . . . . .
H12A H 0.834719 0.937258 0.942345 0.051 Uiso 1 1 calc R U . . .
C13 C 0.8138(7) 0.8864(8) 0.8090(6) 0.033(2) Uani 1 1 d . . . . .
C14 C 0.6864(8) 1.0425(9) 0.9713(6) 0.034(2) Uani 1 1 d . . . . .
C15 C 0.7710(8) 1.1583(8) 0.9954(6) 0.038(2) Uani 1 1 d . . . . .
H15A H 0.820840 1.191014 0.956172 0.046 Uiso 1 1 calc R U . . .
C16 C 0.7788(9) 1.2226(9) 1.0781(6) 0.046(3) Uani 1 1 d . . . . .
C17 C 0.7054(10) 1.1749(11) 1.1382(7) 0.055(3) Uani 1 1 d . . . . .
H17A H 0.711428 1.222916 1.193293 0.066 Uiso 1 1 calc R U . . .
C18 C 0.6258(9) 1.0607(11) 1.1186(6) 0.049(3) Uani 1 1 d . . . . .
H18A H 0.578995 1.027888 1.159378 0.058 Uiso 1 1 calc R U . . .
C19 C 0.6182(8) 0.9957(9) 1.0339(6) 0.039(2) Uani 1 1 d . . . . .
C20 C 0.5681(8) 0.8593(9) 0.9116(6) 0.036(2) Uani 1 1 d . . . . .
C21 C 0.5182(8) 0.7489(8) 0.8500(6) 0.034(2) Uani 1 1 d . . . . .
C22 C 0.4294(9) 0.6460(10) 0.8626(8) 0.055(3) Uani 1 1 d . . . . .
H22A H 0.395491 0.645272 0.914474 0.066 Uiso 1 1 calc R U . . .
C23 C 0.3931(11) 0.5444(10) 0.7948(9) 0.078(4) Uani 1 1 d . . . . .
H23A H 0.335812 0.473893 0.802149 0.094 Uiso 1 1 calc R U . . .
C24 C 0.4399(11) 0.5469(11) 0.7191(9) 0.080(4) Uani 1 1 d . . . . .
H24A H 0.413265 0.478389 0.674164 0.096 Uiso 1 1 calc R U . . .
C25 C 0.5287(10) 0.6516(9) 0.7063(7) 0.062(3) Uani 1 1 d . . . . .
H25A H 0.559688 0.651250 0.653223 0.074 Uiso 1 1 calc R U . . .
C26 C 0.5700(8) 0.7541(9) 0.7713(6) 0.038(2) Uani 1 1 d . . . . .
C27 C 0.8352(7) 1.1175(8) 0.6420(6) 0.033(2) Uani 1 1 d . . . . .
C28 C 0.9206(8) 1.1014(10) 0.5991(7) 0.048(3) Uani 1 1 d . . . . .
H28A H 0.976700 1.097790 0.631870 0.057 Uiso 1 1 calc R U . . .
C29 C 0.9244(9) 1.0906(11) 0.5099(7) 0.058(3) Uani 1 1 d . . . . .
H29A H 0.980967 1.077337 0.483137 0.069 Uiso 1 1 calc R U . . .
C30 C 0.8453(9) 1.0993(10) 0.4604(7) 0.055(3) Uani 1 1 d . . . . .
C31 C 0.7599(9) 1.1173(10) 0.5008(7) 0.056(3) Uani 1 1 d . . . . .
H31A H 0.706270 1.124015 0.467759 0.067 Uiso 1 1 calc R U . . .
C32 C 0.7545(9) 1.1251(9) 0.5900(7) 0.050(3) Uani 1 1 d . . . . .
H32A H 0.696097 1.135632 0.615962 0.060 Uiso 1 1 calc R U . . .
C33 C 0.7778(12) 1.0909(17) 0.3177(8) 0.119(7) Uani 1 1 d . . . . .
H33A H 0.797227 1.081202 0.258512 0.178 Uiso 1 1 calc R U . . .
H33B H 0.702536 1.029090 0.318955 0.178 Uiso 1 1 calc R U . . .
H33C H 0.779046 1.164742 0.337238 0.178 Uiso 1 1 calc R U . . .
C34 C 0.9627(7) 1.1919(8) 0.8148(6) 0.034(2) Uani 1 1 d . . . . .
C35 C 1.0127(8) 1.3036(9) 0.8723(7) 0.050(3) Uani 1 1 d . . . . .
H35A H 0.971336 1.344278 0.882293 0.060 Uiso 1 1 calc R U . . .
C36 C 1.1212(9) 1.3535(10) 0.9139(8) 0.056(3) Uani 1 1 d . . . . .
H36A H 1.152141 1.427067 0.953303 0.068 Uiso 1 1 calc R U . . .
C37 C 1.1874(8) 1.2966(11) 0.8988(8) 0.058(3) Uani 1 1 d . . . . .
C38 C 1.1395(8) 1.1846(10) 0.8422(7) 0.046(3) Uani 1 1 d . . . . .
H38A H 1.181990 1.145105 0.831895 0.055 Uiso 1 1 calc R U . . .
C39 C 1.0295(8) 1.1334(9) 0.8020(6) 0.042(2) Uani 1 1 d . . . . .
H39A H 0.997348 1.058043 0.765261 0.050 Uiso 1 1 calc R U . . .
C40 C 1.3677(11) 1.3101(15) 0.9357(10) 0.110(6) Uani 1 1 d . . . . .
H40A H 1.440723 1.364345 0.970116 0.165 Uiso 1 1 calc R U . . .
H40B H 1.333172 1.240860 0.956572 0.165 Uiso 1 1 calc R U . . .
H40C H 1.378265 1.289905 0.874805 0.165 Uiso 1 1 calc R U . . .
C41 C 0.7667(7) 1.2244(8) 0.7916(6) 0.033(2) Uani 1 1 d . . . . .
C42 C 0.8211(8) 1.3307(8) 0.7713(7) 0.043(3) Uani 1 1 d . . . . .
H42A H 0.884105 1.347420 0.740301 0.051 Uiso 1 1 calc R U . . .
C43 C 0.7848(8) 1.4131(9) 0.7958(7) 0.045(3) Uani 1 1 d . . . . .
H43A H 0.825751 1.485846 0.784353 0.053 Uiso 1 1 calc R U . . .
C44 C 0.6878(8) 1.3871(9) 0.8372(7) 0.043(3) Uani 1 1 d . . . . .
C45 C 0.6334(8) 1.2813(9) 0.8589(6) 0.040(2) Uani 1 1 d . . . . .
H45A H 0.570508 1.264795 0.890060 0.048 Uiso 1 1 calc R U . . .
C46 C 0.6708(8) 1.2001(8) 0.8351(6) 0.033(2) Uani 1 1 d . . . . .
H46A H 0.631288 1.128340 0.848346 0.040 Uiso 1 1 calc R U . . .
C47 C 0.6939(12) 1.5701(11) 0.8419(9) 0.086(5) Uani 1 1 d . . . . .
H47A H 0.651818 1.610833 0.862631 0.129 Uiso 1 1 calc R U . . .
H47B H 0.771439 1.615010 0.870646 0.129 Uiso 1 1 calc R U . . .
H47C H 0.694081 1.559204 0.779200 0.129 Uiso 1 1 calc R U . . .
C48 C 0.662(2) 1.396(2) 0.4540(10) 0.129 Uiso 0.25 1 d D U P . .
H48A H 0.593745 1.324108 0.426887 0.103 Uiso 0.25 1 d R U P . .
H48B H 0.703005 1.431958 0.409827 0.103 Uiso 0.25 1 d R U P . .
Cl4 Cl 0.7296(15) 1.3613(15) 0.5318(14) 0.166(6) Uiso 0.25 1 d D . P . .
Cl5 Cl 0.6172(15) 1.4754(15) 0.5380(14) 0.166(6) Uiso 0.25 1 d D . P . .
O6' O 0.888(3) 1.568(3) 0.324(2) 0.164(11) Uiso 0.5 1 d . . P A 1
O6 O 0.924(5) 1.564(5) 0.397(4) 0.35(3) Uiso 0.5 1 d . . P B 2

loop_
_atom_site_aniso_label
_atom_site_aniso_U_11
_atom_site_aniso_U_22
_atom_site_aniso_U_33
_atom_site_aniso_U_23
_atom_site_aniso_U_13
_atom_site_aniso_U_12
Ir 0.0292(2) 0.0348(2) 0.0294(2) 0.01074(16) 0.00506(15) 0.01729(17)
Cl1 0.0346(13) 0.0545(16) 0.0392(14) 0.0160(12) 0.0064(11) 0.0280(12)
Cl2 0.105(3) 0.145(4) 0.049(2) 0.020(2) -0.0175(19) 0.068(3)
Cl3 0.102(3) 0.0510(19) 0.059(2) -0.0018(15) -0.0097(18) 0.0357(18)
P 0.0268(12) 0.0331(14) 0.0352(14) 0.0133(11) 0.0071(11) 0.0166(11)
O1 0.050(4) 0.053(5) 0.038(4) 0.000(3) 0.008(3) 0.031(4)
O2 0.040(4) 0.053(5) 0.039(4) 0.020(4) 0.015(3) 0.025(4)
O3 0.081(6) 0.175(10) 0.042(5) 0.055(6) 0.021(4) 0.068(7)
O4 0.037(5) 0.090(7) 0.098(7) 0.022(5) -0.008(4) 0.027(5)
O5 0.077(5) 0.060(5) 0.082(6) 0.020(5) 0.031(5) 0.049(5)
N1 0.034(4) 0.041(5) 0.023(4) 0.007(4) 0.004(3) 0.021(4)
N2 0.034(4) 0.049(5) 0.020(4) 0.018(4) 0.013(3) 0.027(4)
C1 0.037(6) 0.037(6) 0.031(5) 0.006(5) 0.002(4) 0.016(5)
C2 0.048(6) 0.049(7) 0.039(6) 0.003(5) -0.010(5) 0.028(6)
C3 0.066(8) 0.061(8) 0.033(6) 0.006(6) -0.009(6) 0.031(7)
C4 0.078(9) 0.063(8) 0.026(6) -0.001(6) -0.013(6) 0.025(7)
C5 0.065(8) 0.046(7) 0.034(6) -0.009(5) 0.013(6) 0.014(6)
C6 0.044(6) 0.048(7) 0.044(7) 0.016(5) 0.007(5) 0.019(5)
C7 0.036(5) 0.034(5) 0.033(5) 0.008(4) 0.009(4) 0.021(5)
C8 0.024(5) 0.042(6) 0.046(6) 0.016(5) 0.003(4) 0.016(5)
C9 0.052(7) 0.072(8) 0.056(7) 0.023(6) 0.010(6) 0.048(6)
C10 0.053(7) 0.073(8) 0.082(9) 0.029(7) 0.008(6) 0.048(7)
C11 0.048(6) 0.066(8) 0.054(7) 0.024(6) -0.006(5) 0.035(6)
C12 0.045(6) 0.047(6) 0.035(6) 0.011(5) -0.001(5) 0.021(5)
C13 0.037(5) 0.032(5) 0.034(5) 0.012(4) 0.010(4) 0.019(5)
C14 0.034(5) 0.053(7) 0.027(5) 0.017(5) 0.005(4) 0.028(5)
C15 0.040(6) 0.039(6) 0.044(6) 0.019(5) 0.009(5) 0.024(5)
C16 0.062(7) 0.052(7) 0.032(6) 0.000(5) -0.001(5) 0.040(6)
C17 0.071(8) 0.070(9) 0.030(6) -0.006(6) -0.004(6) 0.048(7)
C18 0.060(7) 0.082(9) 0.023(6) 0.022(6) 0.013(5) 0.046(7)
C19 0.037(6) 0.059(7) 0.033(6) 0.014(5) 0.006(5) 0.032(6)
C20 0.034(5) 0.059(7) 0.030(5) 0.025(5) 0.013(4) 0.029(5)
C21 0.033(5) 0.032(6) 0.035(6) 0.011(5) -0.001(4) 0.012(5)
C22 0.051(7) 0.059(8) 0.065(8) 0.031(7) 0.016(6) 0.026(6)
C23 0.081(10) 0.035(7) 0.075(10) 0.028(7) 0.009(8) -0.013(7)
C24 0.086(10) 0.040(8) 0.078(10) 0.015(7) 0.007(8) 0.001(7)
C25 0.075(8) 0.041(7) 0.041(7) 0.003(6) 0.006(6) 0.009(6)
C26 0.031(5) 0.056(7) 0.025(5) 0.004(5) 0.001(4) 0.022(5)
C27 0.029(5) 0.033(5) 0.038(6) 0.017(5) 0.013(4) 0.014(4)
C28 0.035(6) 0.078(8) 0.050(7) 0.035(6) 0.017(5) 0.035(6)
C29 0.049(7) 0.096(10) 0.044(7) 0.031(7) 0.026(5) 0.042(7)
C30 0.047(7) 0.083(9) 0.039(6) 0.035(6) 0.008(5) 0.024(6)
C31 0.050(7) 0.075(8) 0.052(7) 0.023(6) -0.002(6) 0.036(6)
C32 0.056(7) 0.074(8) 0.042(6) 0.020(6) 0.013(5) 0.047(6)
C33 0.086(11) 0.24(2) 0.047(8) 0.063(11) 0.012(8) 0.079(13)
C34 0.032(5) 0.038(6) 0.031(5) 0.011(5) 0.004(4) 0.015(5)
C35 0.041(6) 0.050(7) 0.058(7) 0.011(6) 0.009(5) 0.022(6)
C36 0.042(7) 0.050(7) 0.063(8) 0.005(6) -0.009(6) 0.014(6)
C37 0.027(6) 0.085(10) 0.061(8) 0.043(7) 0.005(5) 0.017(6)
C38 0.025(5) 0.054(7) 0.066(8) 0.024(6) 0.008(5) 0.019(5)
C39 0.037(6) 0.047(6) 0.047(6) 0.020(5) 0.009(5) 0.021(5)
C40 0.062(9) 0.169(17) 0.117(13) 0.022(12) -0.008(9) 0.077(11)
C41 0.030(5) 0.036(6) 0.044(6) 0.018(5) 0.009(4) 0.021(5)
C42 0.036(6) 0.041(6) 0.060(7) 0.018(5) 0.020(5) 0.023(5)
C43 0.045(6) 0.037(6) 0.055(7) 0.019(5) 0.019(5) 0.020(5)
C44 0.044(6) 0.039(6) 0.053(7) 0.001(5) 0.002(5) 0.031(5)
C45 0.042(6) 0.054(7) 0.034(6) 0.014(5) 0.015(5) 0.029(5)
C46 0.041(5) 0.036(5) 0.033(5) 0.014(4) 0.013(4) 0.024(5)
C47 0.122(12) 0.083(10) 0.116(12) 0.063(9) 0.064(10) 0.084(10)

loop_
_atom_type_symbol
_atom_type_description
_atom_type_scat_dispersion_real
_atom_type_scat_dispersion_imag
_atom_type_scat_source
C C 0.0033 0.0016 'International Tables Vol C Tables 4.2.6.8 and 6.1.1.4'
H H 0.0000 0.0000 'International Tables Vol C Tables 4.2.6.8 and 6.1.1.4'
N N 0.0061 0.0033 'International Tables Vol C Tables 4.2.6.8 and 6.1.1.4'
O O 0.0106 0.0060 'International Tables Vol C Tables 4.2.6.8 and 6.1.1.4'
Cl Cl 0.1484 0.1585 'International Tables Vol C Tables 4.2.6.8 and 6.1.1.4'
Ir Ir -1.4442 7.9887 'International Tables Vol C Tables 4.2.6.8 and 6.1.1.4'
P P 0.1023 0.0942 'International Tables Vol C Tables 4.2.6.8 and 6.1.1.4'

loop_
_geom_angle_atom_site_label_1
_geom_angle_atom_site_label_2
_geom_angle_atom_site_label_3
_geom_angle
_geom_angle_site_symmetry_1
_geom_angle_site_symmetry_3
_geom_angle_publ_flag
C13 Ir N1 80.7(3) . . ?
C13 Ir C26 88.3(4) . . ?
N1 Ir C26 90.5(3) . . ?
C13 Ir N2 91.3(3) . . ?
N1 Ir N2 167.5(3) . . ?
C26 Ir N2 79.5(3) . . ?
C13 Ir P 97.3(3) . . ?
N1 Ir P 90.2(2) . . ?
C26 Ir P 174.3(3) . . ?
N2 Ir P 100.5(2) . . ?
C13 Ir Cl1 171.6(3) . . ?
N1 Ir Cl1 93.4(2) . . ?
C26 Ir Cl1 85.8(3) . . ?
N2 Ir Cl1 93.40(19) . . ?
P Ir Cl1 88.58(8) . . ?
C27 P C41 101.9(4) . . ?
C27 P C34 104.4(4) . . ?
C41 P C34 103.0(4) . . ?
C27 P Ir 110.2(3) . . ?
C41 P Ir 117.5(3) . . ?
C34 P Ir 118.0(3) . . ?
C7 O1 C6 104.5(7) . . ?
C20 O2 C19 103.8(7) . . ?
C30 O3 C33 118.4(10) . . ?
C40 O4 C37 119.2(11) . . ?
C44 O5 C47 118.3(8) . . ?
C7 N1 C1 106.1(7) . . ?
C7 N1 Ir 112.1(6) . . ?
C1 N1 Ir 141.8(6) . . ?
C20 N2 C14 107.0(7) . . ?
C20 N2 Ir 112.1(6) . . ?
C14 N2 Ir 140.7(6) . . ?
C2 C1 N1 132.8(9) . . ?
C2 C1 C6 119.4(9) . . ?
N1 C1 C6 107.8(8) . . ?
C1 C2 C3 117.2(10) . . ?
C1 C2 H2A 121.4 . . ?
C3 C2 H2A 121.4 . . ?
C2 C3 C4 122.1(10) . . ?
C2 C3 Cl2 119.6(9) . . ?
C4 C3 Cl2 118.2(8) . . ?
C5 C4 C3 121.3(10) . . ?
C5 C4 H4A 119.3 . . ?
C3 C4 H4A 119.3 . . ?
C4 C5 C6 116.2(11) . . ?
C4 C5 H5A 121.9 . . ?
C6 C5 H5A 121.9 . . ?
C5 C6 C1 123.7(10) . . ?
C5 C6 O1 128.5(10) . . ?
C1 C6 O1 107.7(8) . . ?
N1 C7 O1 113.9(8) . . ?
N1 C7 C8 121.4(8) . . ?
O1 C7 C8 124.7(8) . . ?
C9 C8 C13 123.7(9) . . ?
C9 C8 C7 125.0(9) . . ?
C13 C8 C7 111.3(8) . . ?
C10 C9 C8 117.5(10) . . ?
C10 C9 H9A 121.3 . . ?
C8 C9 H9A 121.3 . . ?
C9 C10 C11 121.2(10) . . ?
C9 C10 H10A 119.4 . . ?
C11 C10 H10A 119.4 . . ?
C12 C11 C10 120.1(10) . . ?
C12 C11 H11A 119.9 . . ?
C10 C11 H11A 119.9 . . ?
C11 C12 C13 121.9(10) . . ?
C11 C12 H12A 119.1 . . ?
C13 C12 H12A 119.1 . . ?
C12 C13 C8 115.5(8) . . ?
C12 C13 Ir 130.0(7) . . ?
C8 C13 Ir 114.3(6) . . ?
C15 C14 N2 134.4(8) . . ?
C15 C14 C19 118.9(9) . . ?
N2 C14 C19 106.7(9) . . ?
C16 C15 C14 117.9(9) . . ?
C16 C15 H15A 121.0 . . ?
C14 C15 H15A 121.0 . . ?
C15 C16 C17 121.9(10) . . ?
C15 C16 Cl3 118.9(8) . . ?
C17 C16 Cl3 119.2(8) . . ?
C18 C17 C16 121.9(10) . . ?
C18 C17 H17A 119.1 . . ?
C16 C17 H17A 119.1 . . ?
C17 C18 C19 115.8(10) . . ?
C17 C18 H18A 122.1 . . ?
C19 C18 H18A 122.1 . . ?
C18 C19 C14 123.4(10) . . ?
C18 C19 O2 127.6(9) . . ?
C14 C19 O2 109.0(8) . . ?
N2 C20 O2 113.4(8) . . ?
N2 C20 C21 122.4(8) . . ?
O2 C20 C21 124.0(8) . . ?
C22 C21 C20 125.8(9) . . ?
C22 C21 C26 122.8(9) . . ?
C20 C21 C26 111.4(8) . . ?
C23 C22 C21 117.6(10) . . ?
C23 C22 H22A 121.2 . . ?
C21 C22 H22A 121.2 . . ?
C24 C23 C22 120.8(11) . . ?
C24 C23 H23A 119.6 . . ?
C22 C23 H23A 119.6 . . ?
C23 C24 C25 121.2(12) . . ?
C23 C24 H24A 119.4 . . ?
C25 C24 H24A 119.4 . . ?
C26 C25 C24 120.8(11) . . ?
C26 C25 H25A 119.6 . . ?
C24 C25 H25A 119.6 . . ?
C25 C26 C21 116.7(9) . . ?
C25 C26 Ir 128.7(8) . . ?
C21 C26 Ir 114.4(7) . . ?
C28 C27 C32 116.6(9) . . ?
C28 C27 P 124.2(7) . . ?
C32 C27 P 119.0(7) . . ?
C29 C28 C27 122.1(9) . . ?
C29 C28 H28A 118.9 . . ?
C27 C28 H28A 118.9 . . ?
C30 C29 C28 120.4(10) . . ?
C30 C29 H29A 119.8 . . ?
C28 C29 H29A 119.8 . . ?
O3 C30 C29 114.8(10) . . ?
O3 C30 C31 125.9(10) . . ?
C29 C30 C31 119.3(10) . . ?
C32 C31 C30 120.3(10) . . ?
C32 C31 H31A 119.9 . . ?
C30 C31 H31A 119.9 . . ?
C31 C32 C27 121.3(9) . . ?
C31 C32 H32A 119.3 . . ?
C27 C32 H32A 119.3 . . ?
O3 C33 H33A 109.5 . . ?
O3 C33 H33B 109.5 . . ?
H33A C33 H33B 109.5 . . ?
O3 C33 H33C 109.5 . . ?
H33A C33 H33C 109.5 . . ?
H33B C33 H33C 109.5 . . ?
C35 C34 C39 117.4(9) . . ?
C35 C34 P 123.8(7) . . ?
C39 C34 P 118.7(7) . . ?
C36 C35 C34 120.7(10) . . ?
C36 C35 H35A 119.7 . . ?
C34 C35 H35A 119.7 . . ?
C35 C36 C37 121.4(11) . . ?
C35 C36 H36A 119.3 . . ?
C37 C36 H36A 119.3 . . ?
O4 C37 C38 126.0(11) . . ?
O4 C37 C36 114.9(12) . . ?
C38 C37 C36 119.2(9) . . ?
C39 C38 C37 119.3(10) . . ?
C39 C38 H38A 120.3 . . ?
C37 C38 H38A 120.3 . . ?
C38 C39 C34 121.9(10) . . ?
C38 C39 H39A 119.0 . . ?
C34 C39 H39A 119.0 . . ?
O4 C40 H40A 109.5 . . ?
O4 C40 H40B 109.5 . . ?
H40A C40 H40B 109.5 . . ?
O4 C40 H40C 109.5 . . ?
H40A C40 H40C 109.5 . . ?
H40B C40 H40C 109.5 . . ?
C42 C41 C46 117.9(8) . . ?
C42 C41 P 120.9(7) . . ?
C46 C41 P 121.1(7) . . ?
C43 C42 C41 122.0(9) . . ?
C43 C42 H42A 119.0 . . ?
C41 C42 H42A 119.0 . . ?
C44 C43 C42 119.7(9) . . ?
C44 C43 H43A 120.2 . . ?
C42 C43 H43A 120.2 . . ?
O5 C44 C43 125.7(9) . . ?
O5 C44 C45 115.6(9) . . ?
C43 C44 C45 118.7(9) . . ?
C46 C45 C44 121.1(9) . . ?
C46 C45 H45A 119.4 . . ?
C44 C45 H45A 119.4 . . ?
C45 C46 C41 120.5(9) . . ?
C45 C46 H46A 119.8 . . ?
C41 C46 H46A 119.8 . . ?
O5 C47 H47A 109.5 . . ?
O5 C47 H47B 109.5 . . ?
H47A C47 H47B 109.5 . . ?
O5 C47 H47C 109.5 . . ?
H47A C47 H47C 109.5 . . ?
H47B C47 H47C 109.5 . . ?
Cl4 C48 Cl5 92.78(7) . . ?
Cl4 C48 H48A 105.2 . . ?
Cl5 C48 H48A 106.1 . . ?
Cl4 C48 H48B 120.4 . . ?
Cl5 C48 H48B 119.5 . . ?
H48A C48 H48B 110.5 . . ?

loop_
_geom_bond_atom_site_label_1
_geom_bond_atom_site_label_2
_geom_bond_distance
_geom_bond_site_symmetry_2
_geom_bond_publ_flag
Ir C13 2.033(9) . ?
Ir N1 2.046(7) . ?
Ir C26 2.062(10) . ?
Ir N2 2.067(7) . ?
Ir P 2.416(2) . ?
Ir Cl1 2.480(2) . ?
Cl2 C3 1.724(11) . ?
Cl3 C16 1.726(11) . ?
P C27 1.827(9) . ?
P C41 1.830(9) . ?
P C34 1.836(9) . ?
O1 C7 1.363(10) . ?
O1 C6 1.408(12) . ?
O2 C20 1.367(10) . ?
O2 C19 1.391(12) . ?
O3 C30 1.349(12) . ?
O3 C33 1.405(14) . ?
O4 C40 1.367(14) . ?
O4 C37 1.387(12) . ?
O5 C44 1.353(11) . ?
O5 C47 1.441(13) . ?
N1 C7 1.328(11) . ?
N1 C1 1.395(11) . ?
N2 C20 1.316(11) . ?
N2 C14 1.385(11) . ?
C1 C2 1.365(12) . ?
C1 C6 1.400(13) . ?
C2 C3 1.380(14) . ?
C2 H2A 0.9300 . ?
C3 C4 1.393(15) . ?
C4 C5 1.353(15) . ?
C4 H4A 0.9300 . ?
C5 C6 1.369(14) . ?
C5 H5A 0.9300 . ?
C7 C8 1.424(12) . ?
C8 C9 1.387(12) . ?
C8 C13 1.422(12) . ?
C9 C10 1.378(14) . ?
C9 H9A 0.9300 . ?
C10 C11 1.394(15) . ?
C10 H10A 0.9300 . ?
C11 C12 1.373(13) . ?
C11 H11A 0.9300 . ?
C12 C13 1.399(12) . ?
C12 H12A 0.9300 . ?
C14 C15 1.384(13) . ?
C14 C19 1.390(12) . ?
C15 C16 1.357(13) . ?
C15 H15A 0.9300 . ?
C16 C17 1.394(15) . ?
C17 C18 1.352(15) . ?
C17 H17A 0.9300 . ?
C18 C19 1.387(13) . ?
C18 H18A 0.9300 . ?
C20 C21 1.411(13) . ?
C21 C22 1.394(13) . ?
C21 C26 1.413(12) . ?
C22 C23 1.393(16) . ?
C22 H22A 0.9300 . ?
C23 C24 1.342(17) . ?
C23 H23A 0.9300 . ?
C24 C25 1.409(15) . ?
C24 H24A 0.9300 . ?
C25 C26 1.371(13) . ?
C25 H25A 0.9300 . ?
C27 C28 1.398(12) . ?
C27 C32 1.400(13) . ?
C28 C29 1.377(13) . ?
C28 H28A 0.9300 . ?
C29 C30 1.369(14) . ?
C29 H29A 0.9300 . ?
C30 C31 1.391(14) . ?
C31 C32 1.383(14) . ?
C31 H31A 0.9300 . ?
C32 H32A 0.9300 . ?
C33 H33A 0.9600 . ?
C33 H33B 0.9600 . ?
C33 H33C 0.9600 . ?
C34 C35 1.395(13) . ?
C34 C39 1.422(12) . ?
C35 C36 1.360(14) . ?
C35 H35A 0.9300 . ?
C36 C37 1.399(15) . ?
C36 H36A 0.9300 . ?
C37 C38 1.394(15) . ?
C38 C39 1.366(13) . ?
C38 H38A 0.9300 . ?
C39 H39A 0.9300 . ?
C40 H40A 0.9600 . ?
C40 H40B 0.9600 . ?
C40 H40C 0.9600 . ?
C41 C42 1.379(12) . ?
C41 C46 1.384(11) . ?
C42 C43 1.379(13) . ?
C42 H42A 0.9300 . ?
C43 C44 1.376(13) . ?
C43 H43A 0.9300 . ?
C44 C45 1.384(13) . ?
C45 C46 1.374(12) . ?
C45 H45A 0.9300 . ?
C46 H46A 0.9300 . ?
C47 H47A 0.9600 . ?
C47 H47B 0.9600 . ?
C47 H47C 0.9600 . ?
C48 Cl4 1.7798(10) . ?
C48 Cl5 1.7800(10) . ?
C48 H48A 0.9600 . ?
C48 H48B 0.9600 . ?
